data_1565635
loop_
_publ_author_name
'Moschovitis, K.'
'Banti, C.N.'
'Kourkoumelis, N.'
'Moushi, E.E.'
'Lazarides, T.'
'Hadjikakou, S.K.'

_publ_section_title
;
 Fluorescence of copper(I) and mixed valence copper(I/II) complexes with
 dipicolinic acid and their catalytic activity on catechol oxidation
;
_journal_name_full 'Inorganica Chimica Acta'
_journal_page_first 119209
_journal_paper_doi 10.1016/j.ica.2019.119209
_journal_volume 500
_journal_year 2020
_chemical_formula_moiety 'C122 H96 Cu3 N2 O8 P6, 2(C2 H6 O S)'
_chemical_formula_sum 'C126 H108 Cu3 N2 O10 P6 S2'
_chemical_formula_weight 2250.74
_space_group_crystal_system monoclinic
_space_group_IT_number 14
_space_group_name_Hall '-P 2yn'
_space_group_name_H-M_alt 'P 1 21/n 1'
_atom_sites_solution_hydrogens geom
_audit_creation_method SHELXL-2014/7
_cell_angle_alpha 90
_cell_angle_beta 96.697(2)
_cell_angle_gamma 90
_cell_formula_units_Z 4
_cell_length_a 19.6470(4)
_cell_length_b 20.4675(3)
_cell_length_c 32.2455(6)
_cell_measurement_reflns_used 17143
_cell_measurement_temperature 100(2)
_cell_measurement_theta_max 72.1290
_cell_measurement_theta_min 4.4950
_cell_volume 12878.2(4)
_computing_structure_refinement 'SHELXL-2014/7 (Sheldrick, 2014)'
_diffrn_ambient_temperature 100(2)
_diffrn_detector_area_resol_mean 10.4223
_diffrn_measured_fraction_theta_full 0.999
_diffrn_measured_fraction_theta_max 0.979
_diffrn_measurement_device_type 'SuperNova, Dual, Cu at zero, Atlas'
_diffrn_measurement_method '\w scans'
_diffrn_radiation_type CuK\a
_diffrn_radiation_wavelength 1.54184
_diffrn_reflns_av_R_equivalents 0.0546
_diffrn_reflns_av_unetI/netI 0.0723
_diffrn_reflns_Laue_measured_fraction_full 0.999
_diffrn_reflns_Laue_measured_fraction_max 0.979
_diffrn_reflns_limit_h_max 24
_diffrn_reflns_limit_h_min -21
_diffrn_reflns_limit_k_max 24
_diffrn_reflns_limit_k_min -18
_diffrn_reflns_limit_l_max 34
_diffrn_reflns_limit_l_min -39
_diffrn_reflns_number 53023
_diffrn_reflns_point_group_measured_fraction_full 0.999
_diffrn_reflns_point_group_measured_fraction_max 0.979
_diffrn_reflns_theta_full 67.684
_diffrn_reflns_theta_max 72.068
_diffrn_reflns_theta_min 3.312
_diffrn_source 'micro-focus sealed X-ray tube'
_exptl_absorpt_coefficient_mu 2.001
_exptl_absorpt_correction_T_max 1.00000
_exptl_absorpt_correction_T_min 0.93121
_exptl_absorpt_correction_type multi-scan
_exptl_absorpt_process_details
;
CrysAlisPro 1.171.38.46 (Rigaku Oxford Diffraction, 2015)
Empirical absorption correction using spherical harmonics,
 implemented in SCALE3 ABSPACK scaling algorithm.
;
_exptl_crystal_colour 'light blue'
_exptl_crystal_density_diffrn 1.161
_exptl_crystal_description polyhedral
_exptl_crystal_F_000 4668
_exptl_crystal_size_max 0.08
_exptl_crystal_size_mid 0.07
_exptl_crystal_size_min 0.04
_refine_diff_density_max 1.172
_refine_diff_density_min -0.938
_refine_diff_density_rms 0.092
_refine_ls_extinction_coef .
_refine_ls_extinction_method none
_refine_ls_goodness_of_fit_ref 0.959
_refine_ls_hydrogen_treatment constr
_refine_ls_matrix_type full
_refine_ls_number_parameters 1342
_refine_ls_number_reflns 24816
_refine_ls_number_restraints 18
_refine_ls_restrained_S_all 0.961
_refine_ls_R_factor_all 0.0800
_refine_ls_R_factor_gt 0.0675
_refine_ls_shift/su_max 0.002
_refine_ls_shift/su_mean 0.000
_refine_ls_structure_factor_coef Fsqd
_refine_ls_weighting_details 'w=1/[\s^2^(Fo^2^)+(0.0892P)^2^+28.9303P] where P=(Fo^2^+2Fc^2^)/3'
_refine_ls_weighting_scheme calc
_refine_ls_wR_factor_gt 0.1760
_refine_ls_wR_factor_ref 0.1837
_reflns_Friedel_coverage 0.000
_reflns_Friedel_fraction_full .
_reflns_Friedel_fraction_max .
_reflns_number_gt 19803
_reflns_number_total 24816
_reflns_threshold_expression 'I > 2\s(I)'
_cod_data_source_file ICA-2020-500-119209.cif
_cod_data_source_block 2
_cod_original_sg_symbol_H-M 'P 21/n'
_cod_database_code 1565635
_shelx_shelxl_version_number 2014/7
_shelx_space_group_comment
;
The symmetry employed for this shelxl refinement is uniquely defined
by the following loop, which should always be used as a source of
symmetry information in preference to the above space-group names.
They are only intended as comments.
;

loop_
_space_group_symop_operation_xyz
'x, y, z'
'-x+1/2, y+1/2, -z+1/2'
'-x, -y, -z'
'x-1/2, -y-1/2, z-1/2'

loop_
_atom_site_label
_atom_site_type_symbol
_atom_site_fract_x
_atom_site_fract_y
_atom_site_fract_z
_atom_site_U_iso_or_equiv
_atom_site_adp_type
_atom_site_occupancy
_atom_site_site_symmetry_order
_atom_site_calc_flag
_atom_site_refinement_flags_posn
_atom_site_refinement_flags_adp
_atom_site_refinement_flags_occupancy
_atom_site_disorder_assembly
_atom_site_disorder_group
C1 C 0.84647(17) 0.37289(18) 0.96874(12) 0.0238(7) Uani 1 1 d . . . . .
C2 C 0.83856(17) 0.32534(18) 0.99849(12) 0.0264(7) Uani 1 1 d . . . . .
H2 H 0.8429 0.2816 0.9915 0.032 Uiso 1 1 calc R U . . .
C3 C 0.8245(2) 0.3411(2) 1.03814(14) 0.0348(9) Uani 1 1 d . . . . .
H3 H 0.8198 0.3083 1.0575 0.042 Uiso 1 1 calc R U . . .
C4 C 0.8174(2) 0.4068(2) 1.04911(13) 0.0369(9) Uani 1 1 d . . . . .
H4 H 0.8075 0.4180 1.0757 0.044 Uiso 1 1 calc R U . . .
C5 C 0.8253(2) 0.4548(2) 1.01955(15) 0.0368(9) Uani 1 1 d . . . . .
H5 H 0.8206 0.4985 1.0267 0.044 Uiso 1 1 calc R U . . .
C6 C 0.8399(2) 0.4393(2) 0.97995(14) 0.0320(8) Uani 1 1 d . . . . .
H6 H 0.8453 0.4722 0.9607 0.038 Uiso 1 1 calc R U . . .
C7 C 0.91787(19) 0.41767(18) 0.90174(13) 0.0280(7) Uani 1 1 d . . . . .
C8 C 0.9720(2) 0.4408(2) 0.93002(15) 0.0356(9) Uani 1 1 d . . . . .
H8 H 0.9788 0.4239 0.9569 0.043 Uiso 1 1 calc R U . . .
C9 C 1.0152(2) 0.4886(2) 0.91812(17) 0.0432(11) Uani 1 1 d . . . . .
H9 H 1.0510 0.5036 0.9371 0.052 Uiso 1 1 calc R U . . .
C10 C 1.0059(3) 0.5143(2) 0.87834(18) 0.0453(11) Uani 1 1 d . . . . .
H10 H 1.0358 0.5459 0.8704 0.054 Uiso 1 1 calc R U . . .
C11 C 0.9508(2) 0.4925(2) 0.84980(15) 0.0388(10) Uani 1 1 d . . . . .
H11 H 0.9435 0.5105 0.8232 0.047 Uiso 1 1 calc R U . . .
C12 C 0.9075(2) 0.44387(18) 0.86160(13) 0.0304(8) Uani 1 1 d . . . . .
H12 H 0.8715 0.4289 0.8427 0.037 Uiso 1 1 calc R U . . .
C13 C 0.78750(18) 0.35301(18) 0.88284(11) 0.0243(7) Uani 1 1 d . . . . .
C14 C 0.7405(2) 0.40375(19) 0.88561(13) 0.0289(7) Uani 1 1 d . . . . .
H14 H 0.7491 0.4353 0.9063 0.035 Uiso 1 1 calc R U . . .
C15 C 0.6812(2) 0.4073(2) 0.85771(14) 0.0341(9) Uani 1 1 d . . . . .
H15 H 0.6505 0.4416 0.8593 0.041 Uiso 1 1 calc R U . . .
C16 C 0.6681(2) 0.3592(2) 0.82747(13) 0.0378(9) Uani 1 1 d . . . . .
H16 H 0.6286 0.3616 0.8086 0.045 Uiso 1 1 calc R U . . .
C17 C 0.7133(2) 0.3075(2) 0.82516(13) 0.0331(8) Uani 1 1 d . . . . .
H17 H 0.7035 0.2749 0.8053 0.040 Uiso 1 1 calc R U . . .
C18 C 0.7728(2) 0.30489(19) 0.85248(12) 0.0276(7) Uani 1 1 d . . . . .
H18 H 0.8034 0.2706 0.8506 0.033 Uiso 1 1 calc R U . . .
C19 C 0.77103(18) 0.15442(18) 0.91675(11) 0.0237(7) Uani 1 1 d . . . . .
C20 C 0.73042(18) 0.20862(18) 0.92372(12) 0.0249(7) Uani 1 1 d . . . . .
H20 H 0.7506 0.2452 0.9371 0.030 Uiso 1 1 calc R U . . .
C21 C 0.66046(19) 0.2086(2) 0.91096(13) 0.0300(8) Uani 1 1 d . . . . .
H21 H 0.6340 0.2450 0.9156 0.036 Uiso 1 1 calc R U . . .
C22 C 0.6300(2) 0.1536(2) 0.89109(14) 0.0346(9) Uani 1 1 d . . . . .
H22 H 0.5832 0.1533 0.8823 0.042 Uiso 1 1 calc R U . . .
C23 C 0.6698(2) 0.0996(2) 0.88448(16) 0.0411(10) Uani 1 1 d . . . . .
H23 H 0.6494 0.0629 0.8713 0.049 Uiso 1 1 calc R U . . .
C24 C 0.7394(2) 0.0997(2) 0.89722(14) 0.0338(8) Uani 1 1 d . . . . .
H24 H 0.7654 0.0630 0.8927 0.041 Uiso 1 1 calc R U . . .
C25 C 0.89687(17) 0.08336(17) 0.91435(12) 0.0241(7) Uani 1 1 d . . . . .
C26 C 0.89780(19) 0.07710(19) 0.87129(13) 0.0293(8) Uani 1 1 d . . . . .
H26 H 0.8797 0.1100 0.8534 0.035 Uiso 1 1 calc R U . . .
C27 C 0.9261(2) 0.0212(2) 0.85525(14) 0.0336(8) Uani 1 1 d . . . . .
H27 H 0.9266 0.0168 0.8266 0.040 Uiso 1 1 calc R U . . .
C28 C 0.9532(2) -0.02737(19) 0.88154(15) 0.0363(9) Uani 1 1 d . . . . .
H28 H 0.9723 -0.0643 0.8706 0.044 Uiso 1 1 calc R U . . .
C29 C 0.9524(2) -0.0217(2) 0.92413(15) 0.0364(9) Uani 1 1 d . . . . .
H29 H 0.9707 -0.0548 0.9418 0.044 Uiso 1 1 calc R U . . .
C30 C 0.9240(2) 0.03381(19) 0.94075(13) 0.0300(8) Uani 1 1 d . . . . .
H30 H 0.9233 0.0375 0.9694 0.036 Uiso 1 1 calc R U . . .
C31 C 0.86644(18) 0.14794(17) 0.99064(11) 0.0232(7) Uani 1 1 d . . . . .
C32 C 0.8090(2) 0.13367(19) 1.01029(13) 0.0289(7) Uani 1 1 d . . . . .
H32 H 0.7673 0.1256 0.9943 0.035 Uiso 1 1 calc R U . . .
C33 C 0.8133(2) 0.1313(2) 1.05370(14) 0.0350(9) Uani 1 1 d . . . . .
H33 H 0.7744 0.1221 1.0665 0.042 Uiso 1 1 calc R U . . .
C34 C 0.8749(2) 0.1425(2) 1.07783(13) 0.0355(9) Uani 1 1 d . . . . .
H34 H 0.8777 0.1404 1.1068 0.043 Uiso 1 1 calc R U . . .
C35 C 0.9325(2) 0.1569(2) 1.05863(13) 0.0320(8) Uani 1 1 d . . . . .
H35 H 0.9741 0.1646 1.0748 0.038 Uiso 1 1 calc R U . . .
C36 C 0.92884(19) 0.15995(18) 1.01535(12) 0.0273(7) Uani 1 1 d . . . . .
H36 H 0.9678 0.1700 1.0028 0.033 Uiso 1 1 calc R U . . .
C37 C 1.07717(17) 0.17051(19) 0.94924(12) 0.0248(7) Uani 1 1 d . . . . .
C38 C 1.0730(2) 0.1231(2) 0.91788(13) 0.0342(9) Uani 1 1 d . . . . .
H38 H 1.0509 0.1327 0.8915 0.041 Uiso 1 1 calc R U . . .
C39 C 1.1013(2) 0.0620(2) 0.92583(15) 0.0376(9) Uani 1 1 d . . . . .
H39 H 1.0990 0.0312 0.9045 0.045 Uiso 1 1 calc R U . . .
C40 C 1.1331(2) 0.0459(2) 0.96518(16) 0.0363(9) Uani 1 1 d . . . . .
H40 H 1.1517 0.0045 0.9704 0.044 Uiso 1 1 calc R U . . .
C41 C 1.1369(2) 0.0929(2) 0.99698(13) 0.0313(8) Uani 1 1 d . . . . .
H41 H 1.1576 0.0826 1.0236 0.038 Uiso 1 1 calc R U . . .
C42 C 1.10967(18) 0.15462(19) 0.98888(12) 0.0258(7) Uani 1 1 d . . . . .
H42 H 1.1131 0.1858 1.0100 0.031 Uiso 1 1 calc R U . . .
C43 C 1.06685(18) 0.30092(18) 0.98178(11) 0.0243(7) Uani 1 1 d . . . . .
C44 C 1.02051(18) 0.31355(19) 1.01016(12) 0.0258(7) Uani 1 1 d . . . . .
H44 H 0.9770 0.2950 1.0059 0.031 Uiso 1 1 calc R U . . .
C45 C 1.0376(2) 0.3532(2) 1.04469(13) 0.0338(8) Uani 1 1 d . . . . .
H45 H 1.0060 0.3611 1.0634 0.041 Uiso 1 1 calc R U . . .
C46 C 1.1027(2) 0.3810(2) 1.05096(13) 0.0332(8) Uani 1 1 d . . . . .
H46 H 1.1145 0.4081 1.0738 0.040 Uiso 1 1 calc R U . . .
C47 C 1.1503(2) 0.3681(2) 1.02303(14) 0.0346(9) Uani 1 1 d . . . . .
H47 H 1.1940 0.3860 1.0275 0.042 Uiso 1 1 calc R U . . .
C48 C 1.13207(19) 0.3285(2) 0.98862(12) 0.0286(7) Uani 1 1 d . . . . .
H48 H 1.1637 0.3202 0.9699 0.034 Uiso 1 1 calc R U . . .
C49 C 1.08925(19) 0.2800(2) 0.89597(12) 0.0286(7) Uani 1 1 d . . . . .
C50 C 1.1536(2) 0.2551(3) 0.89081(14) 0.0422(10) Uani 1 1 d . . . . .
H50 H 1.1724 0.2222 0.9084 0.051 Uiso 1 1 calc R U . . .
C51 C 1.1900(2) 0.2788(4) 0.85967(16) 0.0603(17) Uani 1 1 d . . . . .
H51 H 1.2322 0.2607 0.8557 0.072 Uiso 1 1 calc R U . . .
C52 C 1.1625(3) 0.3304(4) 0.83414(16) 0.068(2) Uani 1 1 d . . . . .
H52 H 1.1876 0.3480 0.8141 0.082 Uiso 1 1 calc R U . . .
C53 C 1.0990(3) 0.3547(3) 0.83861(16) 0.0546(14) Uani 1 1 d . . . . .
H53 H 1.0805 0.3878 0.8210 0.065 Uiso 1 1 calc R U . . .
C54 C 1.0617(2) 0.3300(2) 0.86956(13) 0.0363(9) Uani 1 1 d . . . . .
H54 H 1.0187 0.3469 0.8726 0.044 Uiso 1 1 calc R U . . .
C55 C 0.80670(17) 0.34684(17) 0.58186(11) 0.0225(7) Uani 1 1 d . . . . .
C56 C 0.76289(18) 0.29384(18) 0.57434(11) 0.0238(7) Uani 1 1 d . . . . .
H56 H 0.7771 0.2572 0.5607 0.029 Uiso 1 1 calc R U . . .
C57 C 0.69673(19) 0.29551(19) 0.58741(12) 0.0281(7) Uani 1 1 d . . . . .
H57 H 0.6674 0.2600 0.5823 0.034 Uiso 1 1 calc R U . . .
C58 C 0.67588(19) 0.3499(2) 0.60772(13) 0.0315(8) Uani 1 1 d . . . . .
H58 H 0.6329 0.3507 0.6171 0.038 Uiso 1 1 calc R U . . .
C59 C 0.7193(2) 0.4037(2) 0.61424(13) 0.0318(8) Uani 1 1 d . . . . .
H59 H 0.7044 0.4409 0.6270 0.038 Uiso 1 1 calc R U . . .
C60 C 0.78466(19) 0.40205(19) 0.60191(13) 0.0291(7) Uani 1 1 d . . . . .
H60 H 0.8137 0.4377 0.6070 0.035 Uiso 1 1 calc R U . . .
C61 C 0.93483(17) 0.41656(17) 0.58166(11) 0.0219(6) Uani 1 1 d . . . . .
C62 C 0.95728(18) 0.42417(18) 0.62414(12) 0.0254(7) Uani 1 1 d . . . . .
H62 H 0.9500 0.3911 0.6429 0.031 Uiso 1 1 calc R U . . .
C63 C 0.99078(19) 0.48173(19) 0.63825(12) 0.0282(7) Uani 1 1 d . . . . .
H63 H 1.0048 0.4873 0.6666 0.034 Uiso 1 1 calc R U . . .
C64 C 1.00330(19) 0.53052(18) 0.61038(13) 0.0293(8) Uani 1 1 d . . . . .
H64 H 1.0262 0.5684 0.6199 0.035 Uiso 1 1 calc R U . . .
C65 C 0.9816(2) 0.52268(18) 0.56842(13) 0.0296(8) Uani 1 1 d . . . . .
H65 H 0.9901 0.5555 0.5497 0.035 Uiso 1 1 calc R U . . .
C66 C 0.94736(19) 0.46623(18) 0.55377(12) 0.0270(7) Uani 1 1 d . . . . .
H66 H 0.9328 0.4616 0.5254 0.032 Uiso 1 1 calc R U . . .
C67 C 0.87376(17) 0.34903(17) 0.50786(11) 0.0225(7) Uani 1 1 d . . . . .
C68 C 0.80959(19) 0.36538(19) 0.48792(12) 0.0282(7) Uani 1 1 d . . . . .
H68 H 0.7743 0.3750 0.5038 0.034 Uiso 1 1 calc R U . . .
C69 C 0.7972(2) 0.3676(2) 0.44451(13) 0.0343(8) Uani 1 1 d . . . . .
H69 H 0.7538 0.3785 0.4317 0.041 Uiso 1 1 calc R U . . .
C70 C 0.8495(2) 0.3537(2) 0.42039(12) 0.0340(8) Uani 1 1 d . . . . .
H70 H 0.8414 0.3549 0.3914 0.041 Uiso 1 1 calc R U . . .
C71 C 0.9146(2) 0.33777(19) 0.44031(12) 0.0284(7) Uani 1 1 d . . . . .
H71 H 0.9500 0.3287 0.4244 0.034 Uiso 1 1 calc R U . . .
C72 C 0.92656(19) 0.33551(18) 0.48320(12) 0.0252(7) Uani 1 1 d . . . . .
H72 H 0.9700 0.3249 0.4960 0.030 Uiso 1 1 calc R U . . .
C73 C 0.82554(18) 0.13402(17) 0.60633(12) 0.0238(7) Uani 1 1 d . . . . .
C74 C 0.78615(19) 0.07680(18) 0.60351(13) 0.0280(7) Uani 1 1 d . . . . .
H74 H 0.7937 0.0450 0.5840 0.034 Uiso 1 1 calc R U . . .
C75 C 0.7359(2) 0.06738(18) 0.62969(13) 0.0291(8) Uani 1 1 d . . . . .
H75 H 0.7099 0.0293 0.6276 0.035 Uiso 1 1 calc R U . . .
C76 C 0.72435(19) 0.11456(19) 0.65912(13) 0.0290(8) Uani 1 1 d . . . . .
H76 H 0.6913 0.1080 0.6771 0.035 Uiso 1 1 calc R U . . .
C77 C 0.7627(2) 0.17149(19) 0.66125(12) 0.0288(7) Uani 1 1 d . . . . .
H77 H 0.7544 0.2037 0.6804 0.035 Uiso 1 1 calc R U . . .
C78 C 0.81313(19) 0.18121(18) 0.63530(12) 0.0270(7) Uani 1 1 d . . . . .
H78 H 0.8388 0.2195 0.6373 0.032 Uiso 1 1 calc R U . . .
C79 C 0.95116(18) 0.07826(17) 0.58761(13) 0.0263(7) Uani 1 1 d . . . . .
C80 C 0.9928(2) 0.0540(2) 0.55888(14) 0.0335(8) Uani 1 1 d . . . . .
H80 H 0.9876 0.0689 0.5314 0.040 Uiso 1 1 calc R U . . .
C81 C 1.0424(2) 0.0071(2) 0.57185(17) 0.0429(10) Uani 1 1 d . . . . .
H81 H 1.0699 -0.0095 0.5527 0.051 Uiso 1 1 calc R U . . .
C82 C 1.0513(2) -0.0151(2) 0.61250(17) 0.0422(10) Uani 1 1 d . . . . .
H82 H 1.0854 -0.0454 0.6209 0.051 Uiso 1 1 calc R U . . .
C83 C 1.0091(2) 0.0080(2) 0.64079(16) 0.0378(9) Uani 1 1 d . . . . .
H83 H 1.0144 -0.0072 0.6682 0.045 Uiso 1 1 calc R U . . .
C84 C 0.95879(19) 0.05422(19) 0.62806(13) 0.0304(8) Uani 1 1 d . . . . .
H84 H 0.9300 0.0691 0.6470 0.037 Uiso 1 1 calc R U . . .
C85 C 0.85333(17) 0.12585(19) 0.52027(12) 0.0259(7) Uani 1 1 d . . . . .
C86 C 0.83511(18) 0.17726(19) 0.49302(12) 0.0275(7) Uani 1 1 d . . . . .
H86 H 0.8437 0.2201 0.5018 0.033 Uiso 1 1 calc R U . . .
C87 C 0.8041(2) 0.1652(2) 0.45264(14) 0.0374(9) Uani 1 1 d . . . . .
H87 H 0.7915 0.2000 0.4349 0.045 Uiso 1 1 calc R U . . .
C88 C 0.7922(2) 0.1024(3) 0.43887(15) 0.0425(11) Uani 1 1 d . . . . .
H88 H 0.7721 0.0946 0.4118 0.051 Uiso 1 1 calc R U . . .
C89 C 0.8103(2) 0.0506(2) 0.46576(15) 0.0398(10) Uani 1 1 d . . . . .
H89 H 0.8013 0.0079 0.4567 0.048 Uiso 1 1 calc R U . . .
C90 C 0.8419(2) 0.0619(2) 0.50629(14) 0.0329(8) Uani 1 1 d . . . . .
H90 H 0.8553 0.0270 0.5238 0.039 Uiso 1 1 calc R U . . .
C91 C 1.09703(17) 0.32437(18) 0.55238(12) 0.0250(7) Uani 1 1 d . . . . .
C92 C 1.1032(2) 0.3710(2) 0.58467(13) 0.0314(8) Uani 1 1 d . . . . .
H92 H 1.0902 0.3604 0.6107 0.038 Uiso 1 1 calc R U . . .
C93 C 1.1289(2) 0.4329(2) 0.57775(16) 0.0377(9) Uani 1 1 d . . . . .
H93 H 1.1355 0.4628 0.5995 0.045 Uiso 1 1 calc R U . . .
C94 C 1.1447(2) 0.4500(2) 0.53824(17) 0.0391(10) Uani 1 1 d . . . . .
H94 H 1.1606 0.4918 0.5334 0.047 Uiso 1 1 calc R U . . .
C95 C 1.13695(19) 0.4050(2) 0.50614(14) 0.0331(8) Uani 1 1 d . . . . .
H95 H 1.1472 0.4167 0.4797 0.040 Uiso 1 1 calc R U . . .
C96 C 1.11400(18) 0.34262(19) 0.51326(12) 0.0266(7) Uani 1 1 d . . . . .
H96 H 1.1098 0.3124 0.4916 0.032 Uiso 1 1 calc R U . . .
C97 C 1.07431(17) 0.19604(17) 0.51733(11) 0.0228(7) Uani 1 1 d . . . . .
C98 C 1.01767(18) 0.18589(18) 0.48770(12) 0.0250(7) Uani 1 1 d . . . . .
H98 H 0.9758 0.2045 0.4918 0.030 Uiso 1 1 calc R U . . .
C99 C 1.0225(2) 0.14886(19) 0.45247(13) 0.0311(8) Uani 1 1 d . . . . .
H99 H 0.9842 0.1426 0.4331 0.037 Uiso 1 1 calc R U . . .
C100 C 1.0856(2) 0.1205(2) 0.44596(13) 0.0342(8) Uani 1 1 d . . . . .
H100 H 1.0893 0.0950 0.4225 0.041 Uiso 1 1 calc R U . . .
C101 C 1.1422(2) 0.1311(2) 0.47502(14) 0.0351(9) Uani 1 1 d . . . . .
H101 H 1.1841 0.1129 0.4707 0.042 Uiso 1 1 calc R U . . .
C102 C 1.13745(19) 0.1684(2) 0.51018(13) 0.0295(8) Uani 1 1 d . . . . .
H102 H 1.1761 0.1752 0.5292 0.035 Uiso 1 1 calc R U . . .
C103 C 1.13160(19) 0.2113(2) 0.60166(12) 0.0286(7) Uani 1 1 d . . . . .
C104 C 1.1966(2) 0.2397(2) 0.60940(14) 0.0383(9) Uani 1 1 d . . . . .
H104 H 1.2056 0.2791 0.5966 0.046 Uiso 1 1 calc R U . . .
C105 C 1.2483(2) 0.2094(3) 0.63625(18) 0.0530(13) Uani 1 1 d . . . . .
H105 H 1.2914 0.2286 0.6413 0.064 Uiso 1 1 calc R U . . .
C106 C 1.2350(3) 0.1507(3) 0.65526(18) 0.0557(14) Uani 1 1 d . . . . .
H106 H 1.2696 0.1301 0.6726 0.067 Uiso 1 1 calc R U . . .
C107 C 1.1711(3) 0.1231(3) 0.64849(16) 0.0475(11) Uani 1 1 d . . . . .
H107 H 1.1628 0.0835 0.6612 0.057 Uiso 1 1 calc R U . . .
C108 C 1.1183(2) 0.1537(2) 0.62275(13) 0.0350(9) Uani 1 1 d . . . . .
H108 H 1.0744 0.1358 0.6196 0.042 Uiso 1 1 calc R U . . .
C109 C 0.7766(2) 0.38876(18) 0.72748(11) 0.0263(7) Uani 1 1 d . . . . .
C110 C 0.7319(2) 0.4404(2) 0.71855(14) 0.0345(8) Uani 1 1 d . . . . .
H110 H 0.6849 0.4335 0.7138 0.041 Uiso 1 1 calc R U . . .
C111 C 0.7593(2) 0.5026(2) 0.71687(16) 0.0408(10) Uani 1 1 d . . . . .
H111 H 0.7304 0.5381 0.7104 0.049 Uiso 1 1 calc R U . . .
C112 C 0.8293(2) 0.51233(19) 0.72475(15) 0.0388(9) Uani 1 1 d . . . . .
H112 H 0.8478 0.5541 0.7242 0.047 Uiso 1 1 calc R U . . .
C113 C 0.8712(2) 0.45869(18) 0.73346(12) 0.0287(8) Uani 1 1 d . . . . .
C114 C 0.75807(19) 0.31710(18) 0.72901(11) 0.0251(7) Uani 1 1 d . . . . .
C115 C 0.9496(2) 0.4584(2) 0.74255(12) 0.0310(8) Uani 1 1 d . . . . .
C116 C 0.98013(19) 0.21666(19) 0.71709(11) 0.0261(7) Uani 1 1 d . . . . .
C117 C 1.0145(2) 0.1573(2) 0.71997(12) 0.0300(8) Uani 1 1 d . . . . .
H117 H 1.0298 0.1387 0.6964 0.036 Uiso 1 1 calc R U . . .
C118 C 1.0257(2) 0.1265(2) 0.75801(13) 0.0340(8) Uani 1 1 d . . . . .
H118 H 1.0489 0.0868 0.7606 0.041 Uiso 1 1 calc R U . . .
C119 C 1.0017(2) 0.15543(19) 0.79296(12) 0.0281(7) Uani 1 1 d . . . . .
H119 H 1.0080 0.1351 0.8189 0.034 Uiso 1 1 calc R U . . .
C120 C 0.96877(18) 0.21466(18) 0.78788(11) 0.0239(7) Uani 1 1 d . . . . .
C121 C 0.96011(19) 0.25297(18) 0.67653(11) 0.0260(7) Uani 1 1 d . . . . .
C122 C 0.93790(18) 0.25088(17) 0.82245(11) 0.0233(7) Uani 1 1 d . . . . .
C124 C 0.4430(5) 0.1789(7) 0.6933(3) 0.122(4) Uani 1 1 d . . . . .
H12A H 0.4371 0.1333 0.6867 0.184 Uiso 1 1 calc R U . . .
H12B H 0.4763 0.1838 0.7173 0.184 Uiso 1 1 calc R U . . .
H12C H 0.4001 0.1970 0.6991 0.184 Uiso 1 1 calc R U . . .
C125 C 0.5569(4) 0.1934(4) 0.6554(3) 0.085(2) Uani 1 1 d . . . . .
H12D H 0.5576 0.1475 0.6494 0.128 Uiso 1 1 calc R U . . .
H12E H 0.5827 0.2166 0.6366 0.128 Uiso 1 1 calc R U . . .
H12F H 0.5768 0.2008 0.6837 0.128 Uiso 1 1 calc R U . . .
C126 C 0.3868(3) 0.2963(3) 0.8487(2) 0.0671(16) Uani 1 1 d . . . . .
H12G H 0.3818 0.3428 0.8502 0.101 Uiso 1 1 calc R U . . .
H12H H 0.3569 0.2797 0.8254 0.101 Uiso 1 1 calc R U . . .
H12I H 0.3752 0.2768 0.8740 0.101 Uiso 1 1 calc R U . . .
C127 C 0.4730(4) 0.3048(4) 0.7900(2) 0.0752(18) Uani 1 1 d . U . . .
H12J H 0.4719 0.3517 0.7898 0.113 Uiso 1 1 calc R U . . .
H12K H 0.5133 0.2899 0.7787 0.113 Uiso 1 1 calc R U . . .
H12L H 0.4329 0.2883 0.7735 0.113 Uiso 1 1 calc R U . . .
N1 N 0.84461(17) 0.39883(15) 0.73485(10) 0.0260(6) Uani 1 1 d . . . . .
N2 N 0.95855(16) 0.24469(15) 0.75072(10) 0.0240(6) Uani 1 1 d . . . . .
O1 O 0.80801(13) 0.27862(12) 0.73808(8) 0.0266(5) Uani 1 1 d . . . . .
O2 O 0.69639(14) 0.30078(13) 0.72237(9) 0.0304(6) Uani 1 1 d . . . . .
O3 O 0.97688(15) 0.40271(14) 0.74773(9) 0.0334(6) Uani 1 1 d . . . . .
O4 O 0.98010(16) 0.51205(14) 0.74371(10) 0.0356(6) Uani 1 1 d . . . . .
O5 O 0.92180(14) 0.30136(13) 0.67815(8) 0.0290(5) Uani 1 1 d . . . . .
O6 O 0.98286(14) 0.22899(14) 0.64495(8) 0.0302(6) Uani 1 1 d . . . . .
O7 O 0.91286(14) 0.30604(13) 0.81380(8) 0.0276(5) Uani 1 1 d . . . . .
O8 O 0.94039(14) 0.22011(13) 0.85627(8) 0.0277(5) Uani 1 1 d . . . . .
O20 O 0.4762(2) 0.20135(19) 0.83997(13) 0.0553(9) Uani 1 1 d . U . . .
O21 O 0.4816(4) 0.2945(4) 0.6602(2) 0.111(2) Uani 1 1 d . U . . .
Cu1 Cu 0.92212(2) 0.24972(2) 0.91537(2) 0.01909(11) Uani 1 1 d . . . . .
Cu2 Cu 0.90444(3) 0.32487(2) 0.74472(2) 0.02448(12) Uani 1 1 d . . . . .
Cu3 Cu 0.95253(2) 0.24558(2) 0.58241(2) 0.01845(11) Uani 1 1 d . . . . .
P1 P 0.86846(4) 0.34767(4) 0.91707(3) 0.02225(17) Uani 1 1 d . . . . .
P2 P 0.86322(4) 0.15932(4) 0.93401(3) 0.02108(17) Uani 1 1 d . . . . .
P3 P 1.03854(4) 0.25052(5) 0.93633(3) 0.02241(17) Uani 1 1 d . . . . .
P4 P 0.89252(4) 0.33958(4) 0.56478(3) 0.02000(16) Uani 1 1 d . . . . .
P5 P 0.89406(4) 0.14694(4) 0.57303(3) 0.02149(17) Uani 1 1 d . . . . .
P6 P 1.06316(4) 0.24401(4) 0.56383(3) 0.02105(17) Uani 1 1 d . . . . .
S1 S 0.47231(11) 0.22127(11) 0.64936(7) 0.0876(6) Uani 1 1 d . . . . .
S2 S 0.47449(8) 0.27643(7) 0.84197(5) 0.0548(3) Uani 1 1 d . . . . .

loop_
_atom_site_aniso_label
_atom_site_aniso_U_11
_atom_site_aniso_U_22
_atom_site_aniso_U_33
_atom_site_aniso_U_23
_atom_site_aniso_U_13
_atom_site_aniso_U_12
C1 0.0141(14) 0.0216(16) 0.0360(18) -0.0061(14) 0.0038(13) 0.0015(12)
C2 0.0148(14) 0.0251(17) 0.0391(19) -0.0072(15) 0.0019(13) 0.0004(13)
C3 0.0224(17) 0.044(2) 0.039(2) -0.0018(18) 0.0060(15) -0.0008(16)
C4 0.0257(18) 0.050(2) 0.035(2) -0.0165(18) 0.0041(15) -0.0012(17)
C5 0.0275(19) 0.032(2) 0.050(2) -0.0158(18) 0.0032(17) -0.0010(16)
C6 0.0268(18) 0.0247(18) 0.045(2) -0.0052(16) 0.0043(15) -0.0012(15)
C7 0.0247(17) 0.0213(17) 0.039(2) -0.0063(14) 0.0068(14) 0.0025(14)
C8 0.0272(19) 0.0279(19) 0.051(2) 0.0008(17) 0.0025(17) -0.0027(16)
C9 0.029(2) 0.033(2) 0.067(3) -0.007(2) 0.0040(19) -0.0127(17)
C10 0.046(3) 0.024(2) 0.070(3) -0.006(2) 0.025(2) -0.0123(18)
C11 0.047(2) 0.0254(19) 0.048(2) -0.0027(17) 0.0221(19) -0.0084(18)
C12 0.0338(19) 0.0213(17) 0.038(2) -0.0043(15) 0.0107(15) -0.0004(15)
C13 0.0214(16) 0.0216(16) 0.0299(17) 0.0048(13) 0.0034(13) -0.0022(13)
C14 0.0283(18) 0.0225(17) 0.0370(19) 0.0054(14) 0.0077(15) 0.0036(14)
C15 0.0252(18) 0.032(2) 0.046(2) 0.0139(17) 0.0068(16) 0.0081(15)
C16 0.0207(17) 0.056(3) 0.035(2) 0.0102(19) -0.0042(15) -0.0006(17)
C17 0.0291(19) 0.039(2) 0.0306(18) -0.0005(16) 0.0016(15) -0.0061(16)
C18 0.0284(18) 0.0243(17) 0.0308(18) 0.0026(14) 0.0061(14) -0.0014(14)
C19 0.0201(16) 0.0240(17) 0.0277(16) 0.0005(13) 0.0057(13) -0.0010(13)
C20 0.0211(16) 0.0200(16) 0.0338(18) 0.0022(14) 0.0040(13) -0.0028(13)
C21 0.0224(17) 0.0317(19) 0.0363(19) 0.0047(16) 0.0053(14) 0.0043(15)
C22 0.0224(17) 0.039(2) 0.041(2) -0.0047(17) 0.0015(15) -0.0005(16)
C23 0.027(2) 0.042(2) 0.053(3) -0.021(2) 0.0015(17) -0.0039(18)
C24 0.0281(19) 0.0283(19) 0.045(2) -0.0119(17) 0.0037(16) -0.0005(15)
C25 0.0169(15) 0.0215(16) 0.0350(18) 0.0008(14) 0.0084(13) -0.0020(13)
C26 0.0257(17) 0.0248(18) 0.038(2) -0.0033(15) 0.0076(15) -0.0020(14)
C27 0.0305(19) 0.0290(19) 0.043(2) -0.0121(17) 0.0130(16) -0.0074(16)
C28 0.033(2) 0.0212(18) 0.057(3) -0.0110(17) 0.0152(18) -0.0027(15)
C29 0.0302(19) 0.0240(19) 0.056(3) -0.0030(17) 0.0084(17) 0.0069(16)
C30 0.0292(18) 0.0234(18) 0.039(2) -0.0005(15) 0.0099(15) 0.0054(15)
C31 0.0204(16) 0.0189(15) 0.0309(17) -0.0001(13) 0.0055(13) 0.0029(12)
C32 0.0264(18) 0.0281(18) 0.0332(19) 0.0019(15) 0.0075(14) 0.0008(14)
C33 0.037(2) 0.033(2) 0.038(2) 0.0026(16) 0.0170(17) 0.0003(17)
C34 0.043(2) 0.035(2) 0.0296(19) 0.0019(16) 0.0083(16) 0.0108(18)
C35 0.0293(19) 0.032(2) 0.0340(19) -0.0005(16) 0.0015(15) 0.0086(16)
C36 0.0243(17) 0.0238(17) 0.0342(19) 0.0014(14) 0.0050(14) 0.0043(14)
C37 0.0146(14) 0.0295(18) 0.0306(17) -0.0017(14) 0.0046(12) -0.0005(13)
C38 0.0242(18) 0.040(2) 0.037(2) -0.0113(17) -0.0042(15) 0.0031(16)
C39 0.0291(19) 0.037(2) 0.047(2) -0.0169(19) 0.0059(17) -0.0005(17)
C40 0.0201(17) 0.0275(19) 0.061(3) 0.0006(18) 0.0050(17) 0.0038(15)
C41 0.0248(17) 0.0293(19) 0.040(2) 0.0047(16) 0.0043(15) 0.0024(15)
C42 0.0193(15) 0.0285(18) 0.0297(17) -0.0004(14) 0.0039(13) -0.0009(14)
C43 0.0214(16) 0.0264(17) 0.0251(16) 0.0053(13) 0.0032(13) 0.0029(13)
C44 0.0212(16) 0.0281(18) 0.0281(17) -0.0037(14) 0.0032(13) -0.0013(14)
C45 0.032(2) 0.041(2) 0.0291(18) -0.0070(16) 0.0062(15) 0.0008(17)
C46 0.036(2) 0.031(2) 0.0329(19) -0.0073(15) 0.0037(16) -0.0047(16)
C47 0.0263(18) 0.035(2) 0.042(2) -0.0030(17) 0.0029(16) -0.0103(16)
C48 0.0201(16) 0.0340(19) 0.0325(18) 0.0001(15) 0.0062(13) -0.0041(14)
C49 0.0232(17) 0.037(2) 0.0259(17) 0.0005(15) 0.0052(13) -0.0002(15)
C50 0.0234(19) 0.068(3) 0.036(2) 0.005(2) 0.0055(16) 0.005(2)
C51 0.026(2) 0.117(5) 0.040(2) 0.003(3) 0.0108(18) 0.004(3)
C52 0.035(2) 0.135(6) 0.037(2) 0.020(3) 0.0121(19) -0.015(3)
C53 0.044(3) 0.082(4) 0.039(2) 0.020(3) 0.008(2) -0.011(3)
C54 0.0291(19) 0.047(2) 0.034(2) 0.0063(18) 0.0077(16) -0.0020(18)
C55 0.0206(15) 0.0204(16) 0.0270(16) 0.0004(13) 0.0044(12) 0.0019(13)
C56 0.0202(16) 0.0215(16) 0.0302(17) 0.0026(13) 0.0049(13) -0.0001(13)
C57 0.0208(16) 0.0276(18) 0.0368(19) 0.0072(15) 0.0074(14) -0.0026(14)
C58 0.0214(17) 0.039(2) 0.0351(19) 0.0065(16) 0.0081(14) 0.0015(15)
C59 0.0298(19) 0.0298(19) 0.037(2) -0.0043(16) 0.0103(15) 0.0070(15)
C60 0.0249(17) 0.0239(17) 0.039(2) -0.0010(15) 0.0038(14) -0.0016(14)
C61 0.0162(14) 0.0185(15) 0.0315(17) 0.0005(13) 0.0051(12) 0.0000(12)
C62 0.0257(17) 0.0205(16) 0.0304(18) 0.0015(14) 0.0041(13) -0.0042(13)
C63 0.0254(17) 0.0257(18) 0.0340(19) -0.0048(15) 0.0047(14) -0.0071(14)
C64 0.0269(18) 0.0205(17) 0.041(2) -0.0040(15) 0.0048(15) -0.0050(14)
C65 0.0301(18) 0.0194(17) 0.039(2) 0.0048(15) 0.0038(15) -0.0063(14)
C66 0.0267(17) 0.0236(17) 0.0303(17) 0.0039(14) 0.0015(14) -0.0008(14)
C67 0.0195(15) 0.0192(15) 0.0291(17) 0.0024(13) 0.0042(13) -0.0044(12)
C68 0.0215(17) 0.0302(18) 0.0329(19) 0.0048(15) 0.0030(14) -0.0032(14)
C69 0.0313(19) 0.035(2) 0.036(2) 0.0054(16) -0.0019(16) -0.0052(16)
C70 0.038(2) 0.037(2) 0.0260(18) 0.0026(15) -0.0006(15) -0.0115(17)
C71 0.0300(18) 0.0256(18) 0.0307(18) 0.0004(14) 0.0084(14) -0.0065(15)
C72 0.0235(16) 0.0227(17) 0.0302(18) 0.0027(14) 0.0065(13) -0.0033(13)
C73 0.0212(16) 0.0174(15) 0.0333(18) 0.0039(13) 0.0055(13) 0.0024(13)
C74 0.0254(17) 0.0208(17) 0.039(2) -0.0018(14) 0.0107(15) -0.0025(14)
C75 0.0270(18) 0.0210(17) 0.041(2) 0.0047(15) 0.0097(15) -0.0032(14)
C76 0.0220(16) 0.0257(18) 0.041(2) 0.0067(15) 0.0101(14) 0.0006(14)
C77 0.0301(18) 0.0258(18) 0.0320(18) -0.0022(14) 0.0094(15) 0.0019(15)
C78 0.0244(17) 0.0229(17) 0.0342(18) 0.0014(14) 0.0054(14) -0.0011(14)
C79 0.0208(16) 0.0153(15) 0.043(2) -0.0049(14) 0.0035(14) -0.0039(13)
C80 0.0299(19) 0.0271(19) 0.044(2) -0.0043(16) 0.0066(16) 0.0000(16)
C81 0.035(2) 0.032(2) 0.063(3) -0.012(2) 0.011(2) 0.0111(18)
C82 0.034(2) 0.0221(19) 0.070(3) -0.0018(19) 0.004(2) 0.0100(16)
C83 0.035(2) 0.0230(18) 0.054(3) 0.0031(17) -0.0029(18) 0.0028(16)
C84 0.0246(17) 0.0243(18) 0.043(2) 0.0010(15) 0.0047(15) -0.0007(14)
C85 0.0155(15) 0.0272(18) 0.0361(19) -0.0073(15) 0.0078(13) -0.0039(13)
C86 0.0201(16) 0.0304(18) 0.0330(18) -0.0065(15) 0.0070(13) -0.0021(14)
C87 0.0285(19) 0.048(2) 0.036(2) -0.0016(18) 0.0045(16) 0.0019(18)
C88 0.0246(19) 0.063(3) 0.041(2) -0.019(2) 0.0060(16) -0.0046(19)
C89 0.0243(18) 0.041(2) 0.055(3) -0.025(2) 0.0079(17) -0.0080(17)
C90 0.0267(18) 0.0277(19) 0.045(2) -0.0093(17) 0.0092(16) -0.0021(15)
C91 0.0141(14) 0.0273(18) 0.0340(18) -0.0023(14) 0.0045(13) -0.0022(13)
C92 0.0258(18) 0.0309(19) 0.039(2) -0.0073(16) 0.0083(15) -0.0065(15)
C93 0.0268(19) 0.029(2) 0.057(3) -0.0092(18) 0.0037(17) -0.0039(16)
C94 0.0200(17) 0.028(2) 0.069(3) 0.0008(19) 0.0042(17) -0.0033(15)
C95 0.0211(17) 0.033(2) 0.046(2) 0.0098(17) 0.0077(15) -0.0032(15)
C96 0.0185(15) 0.0305(19) 0.0315(18) 0.0006(15) 0.0055(13) -0.0009(14)
C97 0.0185(15) 0.0239(16) 0.0269(16) -0.0014(13) 0.0063(12) -0.0037(13)
C98 0.0221(16) 0.0233(16) 0.0302(17) -0.0007(14) 0.0057(13) 0.0008(13)
C99 0.0325(19) 0.0283(19) 0.0317(19) -0.0052(15) 0.0009(15) 0.0002(15)
C100 0.038(2) 0.035(2) 0.0311(19) -0.0094(16) 0.0116(16) 0.0009(17)
C101 0.0251(18) 0.035(2) 0.046(2) -0.0068(18) 0.0109(16) 0.0053(16)
C102 0.0190(16) 0.0332(19) 0.037(2) -0.0043(16) 0.0066(14) 0.0019(14)
C103 0.0205(16) 0.035(2) 0.0310(18) 0.0004(15) 0.0044(13) -0.0026(15)
C104 0.0233(18) 0.049(3) 0.041(2) 0.0085(19) -0.0021(16) -0.0082(18)
C105 0.024(2) 0.075(4) 0.057(3) 0.015(3) -0.0089(19) -0.009(2)
C106 0.035(2) 0.072(4) 0.055(3) 0.016(3) -0.012(2) 0.007(2)
C107 0.039(2) 0.051(3) 0.050(3) 0.017(2) -0.006(2) 0.002(2)
C108 0.0245(18) 0.042(2) 0.037(2) 0.0076(18) -0.0008(15) -0.0010(17)
C109 0.0299(18) 0.0211(17) 0.0284(17) -0.0003(13) 0.0055(14) -0.0017(14)
C110 0.0317(19) 0.0263(19) 0.046(2) -0.0006(16) 0.0049(16) 0.0015(16)
C111 0.039(2) 0.0228(19) 0.060(3) -0.0006(18) 0.0040(19) 0.0045(17)
C112 0.047(2) 0.0175(17) 0.054(3) -0.0016(17) 0.015(2) -0.0051(17)
C113 0.038(2) 0.0181(16) 0.0305(18) -0.0003(14) 0.0082(15) -0.0030(15)
C114 0.0293(18) 0.0212(17) 0.0248(16) 0.0031(13) 0.0029(13) 0.0018(14)
C115 0.039(2) 0.0240(18) 0.0314(18) -0.0021(15) 0.0098(15) -0.0075(16)
C116 0.0277(17) 0.0266(18) 0.0242(17) 0.0023(14) 0.0038(13) 0.0007(14)
C117 0.0325(19) 0.0300(19) 0.0285(18) -0.0061(15) 0.0075(14) 0.0088(15)
C118 0.039(2) 0.031(2) 0.033(2) -0.0008(16) 0.0071(16) 0.0100(17)
C119 0.0359(19) 0.0234(17) 0.0252(17) 0.0021(14) 0.0039(14) 0.0050(15)
C120 0.0252(16) 0.0235(17) 0.0223(16) 0.0008(13) 0.0003(13) -0.0032(13)
C121 0.0279(17) 0.0267(18) 0.0238(17) 0.0022(14) 0.0047(13) -0.0018(14)
C122 0.0261(16) 0.0218(16) 0.0222(16) -0.0009(13) 0.0039(13) -0.0029(13)
C124 0.093(7) 0.188(13) 0.084(6) -0.030(7) 0.002(5) 0.001(8)
C125 0.074(5) 0.092(6) 0.086(5) -0.018(4) -0.007(4) -0.008(4)
C126 0.063(4) 0.060(4) 0.081(4) -0.004(3) 0.019(3) 0.016(3)
C127 0.078(2) 0.073(2) 0.075(2) 0.0033(18) 0.0130(18) -0.0031(18)
N1 0.0343(16) 0.0172(14) 0.0269(14) -0.0007(11) 0.0060(12) -0.0020(12)
N2 0.0272(14) 0.0201(14) 0.0248(14) 0.0015(11) 0.0037(11) -0.0005(11)
O1 0.0263(12) 0.0180(11) 0.0351(13) 0.0032(10) 0.0023(10) -0.0009(10)
O2 0.0330(14) 0.0227(12) 0.0352(14) 0.0020(10) 0.0023(11) -0.0049(11)
O3 0.0343(14) 0.0249(13) 0.0411(15) 0.0021(11) 0.0054(12) 0.0012(11)
O4 0.0374(15) 0.0244(13) 0.0463(16) -0.0002(12) 0.0106(12) -0.0097(12)
O5 0.0336(14) 0.0230(12) 0.0316(13) 0.0052(10) 0.0083(11) 0.0002(11)
O6 0.0305(13) 0.0373(15) 0.0232(12) 0.0028(11) 0.0052(10) 0.0087(11)
O7 0.0318(13) 0.0227(12) 0.0286(12) -0.0007(10) 0.0050(10) 0.0011(10)
O8 0.0329(13) 0.0287(13) 0.0219(12) 0.0002(10) 0.0045(10) 0.0005(11)
O20 0.060(2) 0.048(2) 0.060(2) 0.0088(17) 0.0156(18) 0.0160(17)
O21 0.112(3) 0.105(3) 0.111(3) -0.0060(18) -0.0037(18) 0.0027(18)
Cu1 0.0159(2) 0.0188(2) 0.0224(2) 0.00000(18) 0.00177(17) 0.00146(18)
Cu2 0.0283(3) 0.0172(2) 0.0281(3) 0.00160(19) 0.0037(2) -0.0001(2)
Cu3 0.0171(2) 0.0167(2) 0.0224(2) -0.00077(17) 0.00551(17) -0.00176(17)
P1 0.0180(4) 0.0158(4) 0.0329(4) -0.0001(3) 0.0026(3) 0.0000(3)
P2 0.0184(4) 0.0178(4) 0.0275(4) -0.0011(3) 0.0048(3) 0.0012(3)
P3 0.0156(4) 0.0295(4) 0.0220(4) 0.0003(3) 0.0021(3) 0.0017(3)
P4 0.0186(4) 0.0155(4) 0.0263(4) 0.0002(3) 0.0043(3) -0.0015(3)
P5 0.0192(4) 0.0141(4) 0.0322(4) -0.0011(3) 0.0073(3) -0.0005(3)
P6 0.0156(4) 0.0246(4) 0.0236(4) -0.0007(3) 0.0048(3) -0.0018(3)
S1 0.0864(13) 0.0894(13) 0.0751(11) -0.0152(10) -0.0405(10) 0.0145(10)
S2 0.0556(7) 0.0530(7) 0.0574(7) -0.0103(6) 0.0140(6) -0.0061(6)

loop_
_atom_type_symbol
_atom_type_description
_atom_type_scat_dispersion_real
_atom_type_scat_dispersion_imag
_atom_type_scat_source
C C 0.0181 0.0091 'International Tables Vol C Tables 4.2.6.8 and 6.1.1.4'
H H 0.0000 0.0000 'International Tables Vol C Tables 4.2.6.8 and 6.1.1.4'
N N 0.0311 0.0180 'International Tables Vol C Tables 4.2.6.8 and 6.1.1.4'
O O 0.0492 0.0322 'International Tables Vol C Tables 4.2.6.8 and 6.1.1.4'
Cu Cu -1.9646 0.5888 'International Tables Vol C Tables 4.2.6.8 and 6.1.1.4'
P P 0.2955 0.4335 'International Tables Vol C Tables 4.2.6.8 and 6.1.1.4'
S S 0.3331 0.5567 'International Tables Vol C Tables 4.2.6.8 and 6.1.1.4'

loop_
_geom_angle_atom_site_label_1
_geom_angle_atom_site_label_2
_geom_angle_atom_site_label_3
_geom_angle
_geom_angle_site_symmetry_1
_geom_angle_site_symmetry_3
C2 C1 C6 118.4(4) . .
C2 C1 P1 119.0(3) . .
C6 C1 P1 122.5(3) . .
C3 C2 C1 121.9(4) . .
C3 C2 H2 119.1 . .
C1 C2 H2 119.1 . .
C2 C3 C4 119.7(4) . .
C2 C3 H3 120.2 . .
C4 C3 H3 120.2 . .
C5 C4 C3 118.9(4) . .
C5 C4 H4 120.5 . .
C3 C4 H4 120.5 . .
C6 C5 C4 121.6(4) . .
C6 C5 H5 119.2 . .
C4 C5 H5 119.2 . .
C5 C6 C1 119.5(4) . .
C5 C6 H6 120.2 . .
C1 C6 H6 120.2 . .
C12 C7 C8 119.5(4) . .
C12 C7 P1 121.8(3) . .
C8 C7 P1 118.4(3) . .
C9 C8 C7 120.3(4) . .
C9 C8 H8 119.9 . .
C7 C8 H8 119.9 . .
C8 C9 C10 120.7(4) . .
C8 C9 H9 119.7 . .
C10 C9 H9 119.7 . .
C9 C10 C11 119.7(4) . .
C9 C10 H10 120.2 . .
C11 C10 H10 120.2 . .
C12 C11 C10 119.7(4) . .
C12 C11 H11 120.1 . .
C10 C11 H11 120.1 . .
C11 C12 C7 120.1(4) . .
C11 C12 H12 120.0 . .
C7 C12 H12 120.0 . .
C18 C13 C14 119.0(3) . .
C18 C13 P1 118.4(3) . .
C14 C13 P1 122.6(3) . .
C15 C14 C13 120.5(4) . .
C15 C14 H14 119.8 . .
C13 C14 H14 119.8 . .
C16 C15 C14 119.4(4) . .
C16 C15 H15 120.3 . .
C14 C15 H15 120.3 . .
C15 C16 C17 120.6(4) . .
C15 C16 H16 119.7 . .
C17 C16 H16 119.7 . .
C18 C17 C16 119.7(4) . .
C18 C17 H17 120.2 . .
C16 C17 H17 120.2 . .
C17 C18 C13 120.7(4) . .
C17 C18 H18 119.6 . .
C13 C18 H18 119.6 . .
C24 C19 C20 118.4(3) . .
C24 C19 P2 123.6(3) . .
C20 C19 P2 118.0(3) . .
C21 C20 C19 121.0(3) . .
C21 C20 H20 119.5 . .
C19 C20 H20 119.5 . .
C20 C21 C22 119.6(4) . .
C20 C21 H21 120.2 . .
C22 C21 H21 120.2 . .
C23 C22 C21 119.7(4) . .
C23 C22 H22 120.1 . .
C21 C22 H22 120.1 . .
C24 C23 C22 120.7(4) . .
C24 C23 H23 119.7 . .
C22 C23 H23 119.7 . .
C23 C24 C19 120.6(4) . .
C23 C24 H24 119.7 . .
C19 C24 H24 119.7 . .
C30 C25 C26 119.6(3) . .
C30 C25 P2 122.4(3) . .
C26 C25 P2 118.0(3) . .
C25 C26 C27 119.7(4) . .
C25 C26 H26 120.2 . .
C27 C26 H26 120.2 . .
C28 C27 C26 120.4(4) . .
C28 C27 H27 119.8 . .
C26 C27 H27 119.8 . .
C27 C28 C29 120.3(4) . .
C27 C28 H28 119.8 . .
C29 C28 H28 119.8 . .
C28 C29 C30 120.1(4) . .
C28 C29 H29 120.0 . .
C30 C29 H29 120.0 . .
C25 C30 C29 120.0(4) . .
C25 C30 H30 120.0 . .
C29 C30 H30 120.0 . .
C32 C31 C36 118.7(3) . .
C32 C31 P2 123.1(3) . .
C36 C31 P2 118.0(3) . .
C31 C32 C33 120.5(4) . .
C31 C32 H32 119.7 . .
C33 C32 H32 119.7 . .
C34 C33 C32 120.5(4) . .
C34 C33 H33 119.7 . .
C32 C33 H33 119.7 . .
C33 C34 C35 119.5(4) . .
C33 C34 H34 120.3 . .
C35 C34 H34 120.3 . .
C34 C35 C36 120.6(4) . .
C34 C35 H35 119.7 . .
C36 C35 H35 119.7 . .
C35 C36 C31 120.1(4) . .
C35 C36 H36 119.9 . .
C31 C36 H36 119.9 . .
C38 C37 C42 118.8(4) . .
C38 C37 P3 117.9(3) . .
C42 C37 P3 123.2(3) . .
C39 C38 C37 120.4(4) . .
C39 C38 H38 119.8 . .
C37 C38 H38 119.8 . .
C38 C39 C40 121.0(4) . .
C38 C39 H39 119.5 . .
C40 C39 H39 119.5 . .
C39 C40 C41 119.1(4) . .
C39 C40 H40 120.5 . .
C41 C40 H40 120.5 . .
C42 C41 C40 120.1(4) . .
C42 C41 H41 119.9 . .
C40 C41 H41 119.9 . .
C41 C42 C37 120.6(4) . .
C41 C42 H42 119.7 . .
C37 C42 H42 119.7 . .
C44 C43 C48 118.8(4) . .
C44 C43 P3 118.2(3) . .
C48 C43 P3 123.0(3) . .
C45 C44 C43 121.5(4) . .
C45 C44 H44 119.3 . .
C43 C44 H44 119.3 . .
C44 C45 C46 119.2(4) . .
C44 C45 H45 120.4 . .
C46 C45 H45 120.4 . .
C45 C46 C47 120.1(4) . .
C45 C46 H46 119.9 . .
C47 C46 H46 119.9 . .
C48 C47 C46 119.8(4) . .
C48 C47 H47 120.1 . .
C46 C47 H47 120.1 . .
C47 C48 C43 120.6(4) . .
C47 C48 H48 119.7 . .
C43 C48 H48 119.7 . .
C50 C49 C54 119.2(4) . .
C50 C49 P3 122.8(3) . .
C54 C49 P3 118.0(3) . .
C51 C50 C49 120.8(5) . .
C51 C50 H50 119.6 . .
C49 C50 H50 119.6 . .
C50 C51 C52 119.3(5) . .
C50 C51 H51 120.3 . .
C52 C51 H51 120.3 . .
C53 C52 C51 120.3(5) . .
C53 C52 H52 119.8 . .
C51 C52 H52 119.8 . .
C52 C53 C54 120.3(5) . .
C52 C53 H53 119.8 . .
C54 C53 H53 119.8 . .
C53 C54 C49 120.0(4) . .
C53 C54 H54 120.0 . .
C49 C54 H54 120.0 . .
C56 C55 C60 119.6(3) . .
C56 C55 P4 117.1(3) . .
C60 C55 P4 123.3(3) . .
C55 C56 C57 120.2(3) . .
C55 C56 H56 119.9 . .
C57 C56 H56 119.9 . .
C58 C57 C56 119.8(4) . .
C58 C57 H57 120.1 . .
C56 C57 H57 120.1 . .
C57 C58 C59 119.9(3) . .
C57 C58 H58 120.0 . .
C59 C58 H58 120.0 . .
C60 C59 C58 120.6(4) . .
C60 C59 H59 119.7 . .
C58 C59 H59 119.7 . .
C59 C60 C55 119.9(4) . .
C59 C60 H60 120.0 . .
C55 C60 H60 120.0 . .
C66 C61 C62 119.4(3) . .
C66 C61 P4 122.8(3) . .
C62 C61 P4 117.8(3) . .
C61 C62 C63 119.7(3) . .
C61 C62 H62 120.2 . .
C63 C62 H62 120.2 . .
C64 C63 C62 120.6(4) . .
C64 C63 H63 119.7 . .
C62 C63 H63 119.7 . .
C65 C64 C63 119.7(3) . .
C65 C64 H64 120.2 . .
C63 C64 H64 120.2 . .
C64 C65 C66 120.7(4) . .
C64 C65 H65 119.6 . .
C66 C65 H65 119.6 . .
C65 C66 C61 120.0(4) . .
C65 C66 H66 120.0 . .
C61 C66 H66 120.0 . .
C68 C67 C72 118.4(3) . .
C68 C67 P4 123.6(3) . .
C72 C67 P4 117.9(3) . .
C67 C68 C69 121.1(4) . .
C67 C68 H68 119.5 . .
C69 C68 H68 119.5 . .
C70 C69 C68 120.1(4) . .
C70 C69 H69 119.9 . .
C68 C69 H69 119.9 . .
C69 C70 C71 119.1(4) . .
C69 C70 H70 120.4 . .
C71 C70 H70 120.4 . .
C72 C71 C70 120.5(4) . .
C72 C71 H71 119.7 . .
C70 C71 H71 119.7 . .
C71 C72 C67 120.7(4) . .
C71 C72 H72 119.6 . .
C67 C72 H72 119.6 . .
C78 C73 C74 119.2(3) . .
C78 C73 P5 119.5(3) . .
C74 C73 P5 121.3(3) . .
C75 C74 C73 120.3(4) . .
C75 C74 H74 119.9 . .
C73 C74 H74 119.9 . .
C74 C75 C76 120.3(3) . .
C74 C75 H75 119.9 . .
C76 C75 H75 119.9 . .
C77 C76 C75 119.1(3) . .
C77 C76 H76 120.4 . .
C75 C76 H76 120.4 . .
C76 C77 C78 121.0(4) . .
C76 C77 H77 119.5 . .
C78 C77 H77 119.5 . .
C77 C78 C73 120.1(3) . .
C77 C78 H78 119.9 . .
C73 C78 H78 119.9 . .
C84 C79 C80 119.4(4) . .
C84 C79 P5 120.8(3) . .
C80 C79 P5 119.5(3) . .
C81 C80 C79 119.2(4) . .
C81 C80 H80 120.4 . .
C79 C80 H80 120.4 . .
C82 C81 C80 121.2(4) . .
C82 C81 H81 119.4 . .
C80 C81 H81 119.4 . .
C81 C82 C83 119.6(4) . .
C81 C82 H82 120.2 . .
C83 C82 H82 120.2 . .
C82 C83 C84 119.7(4) . .
C82 C83 H83 120.2 . .
C84 C83 H83 120.2 . .
C79 C84 C83 120.9(4) . .
C79 C84 H84 119.6 . .
C83 C84 H84 119.6 . .
C86 C85 C90 119.1(4) . .
C86 C85 P5 117.2(3) . .
C90 C85 P5 123.6(3) . .
C85 C86 C87 120.6(4) . .
C85 C86 H86 119.7 . .
C87 C86 H86 119.7 . .
C88 C87 C86 120.5(4) . .
C88 C87 H87 119.7 . .
C86 C87 H87 119.7 . .
C87 C88 C89 119.5(4) . .
C87 C88 H88 120.3 . .
C89 C88 H88 120.3 . .
C88 C89 C90 120.6(4) . .
C88 C89 H89 119.7 . .
C90 C89 H89 119.7 . .
C85 C90 C89 119.7(4) . .
C85 C90 H90 120.2 . .
C89 C90 H90 120.2 . .
C96 C91 C92 118.6(4) . .
C96 C91 P6 123.7(3) . .
C92 C91 P6 117.6(3) . .
C93 C92 C91 120.0(4) . .
C93 C92 H92 120.0 . .
C91 C92 H92 120.0 . .
C94 C93 C92 120.0(4) . .
C94 C93 H93 120.0 . .
C92 C93 H93 120.0 . .
C95 C94 C93 120.1(4) . .
C95 C94 H94 119.9 . .
C93 C94 H94 119.9 . .
C94 C95 C96 120.1(4) . .
C94 C95 H95 119.9 . .
C96 C95 H95 119.9 . .
C95 C96 C91 121.0(4) . .
C95 C96 H96 119.5 . .
C91 C96 H96 119.5 . .
C98 C97 C102 118.4(3) . .
C98 C97 P6 118.7(3) . .
C102 C97 P6 122.9(3) . .
C99 C98 C97 121.3(3) . .
C99 C98 H98 119.3 . .
C97 C98 H98 119.3 . .
C98 C99 C100 119.8(4) . .
C98 C99 H99 120.1 . .
C100 C99 H99 120.1 . .
C101 C100 C99 119.1(4) . .
C101 C100 H100 120.5 . .
C99 C100 H100 120.5 . .
C102 C101 C100 121.2(4) . .
C102 C101 H101 119.4 . .
C100 C101 H101 119.4 . .
C101 C102 C97 120.2(4) . .
C101 C102 H102 119.9 . .
C97 C102 H102 119.9 . .
C104 C103 C108 118.8(4) . .
C104 C103 P6 123.4(3) . .
C108 C103 P6 117.8(3) . .
C105 C104 C103 120.5(4) . .
C105 C104 H104 119.8 . .
C103 C104 H104 119.8 . .
C106 C105 C104 119.8(4) . .
C106 C105 H105 120.1 . .
C104 C105 H105 120.1 . .
C107 C106 C105 120.2(5) . .
C107 C106 H106 119.9 . .
C105 C106 H106 119.9 . .
C106 C107 C108 120.8(5) . .
C106 C107 H107 119.6 . .
C108 C107 H107 119.6 . .
C107 C108 C103 119.8(4) . .
C107 C108 H108 120.1 . .
C103 C108 H108 120.1 . .
N1 C109 C110 120.9(3) . .
N1 C109 C114 112.4(3) . .
C110 C109 C114 126.7(4) . .
C109 C110 C111 118.1(4) . .
C109 C110 H110 121.0 . .
C111 C110 H110 121.0 . .
C112 C111 C110 120.4(4) . .
C112 C111 H111 119.8 . .
C110 C111 H111 119.8 . .
C113 C112 C111 118.7(4) . .
C113 C112 H112 120.7 . .
C111 C112 H112 120.7 . .
N1 C113 C112 120.6(4) . .
N1 C113 C115 112.3(3) . .
C112 C113 C115 127.1(4) . .
O2 C114 O1 125.7(3) . .
O2 C114 C109 119.0(3) . .
O1 C114 C109 115.3(3) . .
O4 C115 O3 126.4(4) . .
O4 C115 C113 118.1(4) . .
O3 C115 C113 115.5(3) . .
N2 C116 C117 121.2(3) . .
N2 C116 C121 114.5(3) . .
C117 C116 C121 124.2(3) . .
C118 C117 C116 119.2(3) . .
C118 C117 H117 120.4 . .
C116 C117 H117 120.4 . .
C117 C118 C119 119.3(4) . .
C117 C118 H118 120.3 . .
C119 C118 H118 120.3 . .
C120 C119 C118 118.3(4) . .
C120 C119 H119 120.8 . .
C118 C119 H119 120.8 . .
N2 C120 C119 122.0(3) . .
N2 C120 C122 113.6(3) . .
C119 C120 C122 124.4(3) . .
O5 C121 O6 128.0(3) . .
O5 C121 C116 116.7(3) . .
O6 C121 C116 115.2(3) . .
O7 C122 O8 128.4(3) . .
O7 C122 C120 117.2(3) . .
O8 C122 C120 114.4(3) . .
S1 C124 H12A 109.5 . .
S1 C124 H12B 109.5 . .
H12A C124 H12B 109.5 . .
S1 C124 H12C 109.5 . .
H12A C124 H12C 109.5 . .
H12B C124 H12C 109.5 . .
S1 C125 H12D 109.5 . .
S1 C125 H12E 109.5 . .
H12D C125 H12E 109.5 . .
S1 C125 H12F 109.5 . .
H12D C125 H12F 109.5 . .
H12E C125 H12F 109.5 . .
S2 C126 H12G 109.5 . .
S2 C126 H12H 109.5 . .
H12G C126 H12H 109.5 . .
S2 C126 H12I 109.5 . .
H12G C126 H12I 109.5 . .
H12H C126 H12I 109.5 . .
S2 C127 H12J 109.5 . .
S2 C127 H12K 109.5 . .
H12J C127 H12K 109.5 . .
S2 C127 H12L 109.5 . .
H12J C127 H12L 109.5 . .
H12K C127 H12L 109.5 . .
C113 N1 C109 121.3(3) . .
C113 N1 Cu2 119.6(3) . .
C109 N1 Cu2 119.0(2) . .
C116 N2 C120 119.9(3) . .
C116 N2 Cu2 120.0(3) . .
C120 N2 Cu2 119.8(3) . .
C114 O1 Cu2 114.1(2) . .
C115 O3 Cu2 113.4(3) . .
C121 O5 Cu2 111.5(2) . .
C121 O6 Cu3 129.6(3) . .
C122 O7 Cu2 111.0(2) . .
C122 O8 Cu1 131.2(2) . .
O8 Cu1 P1 114.31(8) . .
O8 Cu1 P2 98.71(8) . .
P1 Cu1 P2 117.09(4) . .
O8 Cu1 P3 89.97(8) . .
P1 Cu1 P3 115.72(4) . .
P2 Cu1 P3 116.16(4) . .
N1 Cu2 N2 174.07(14) . .
N1 Cu2 O1 79.13(12) . .
N2 Cu2 O1 96.04(12) . .
N1 Cu2 O3 79.09(13) . .
N2 Cu2 O3 105.72(12) . .
O1 Cu2 O3 158.22(11) . .
N1 Cu2 O7 105.80(12) . .
N2 Cu2 O7 77.37(11) . .
O1 Cu2 O7 89.15(10) . .
O3 Cu2 O7 96.40(11) . .
N1 Cu2 O5 99.64(12) . .
N2 Cu2 O5 76.99(11) . .
O1 Cu2 O5 92.36(10) . .
O3 Cu2 O5 91.64(11) . .
O7 Cu2 O5 154.33(10) . .
O6 Cu3 P4 117.51(8) . .
O6 Cu3 P6 94.45(8) . .
P4 Cu3 P6 114.67(4) . .
O6 Cu3 P5 93.81(9) . .
P4 Cu3 P5 117.67(4) . .
P6 Cu3 P5 114.69(4) . .
C13 P1 C7 103.97(17) . .
C13 P1 C1 104.45(16) . .
C7 P1 C1 102.27(17) . .
C13 P1 Cu1 114.31(12) . .
C7 P1 Cu1 115.00(12) . .
C1 P1 Cu1 115.33(12) . .
C25 P2 C19 103.43(17) . .
C25 P2 C31 105.36(16) . .
C19 P2 C31 102.30(16) . .
C25 P2 Cu1 112.32(11) . .
C19 P2 Cu1 118.29(12) . .
C31 P2 Cu1 113.72(12) . .
C43 P3 C49 104.16(17) . .
C43 P3 C37 104.09(16) . .
C49 P3 C37 102.14(17) . .
C43 P3 Cu1 115.97(12) . .
C49 P3 Cu1 113.39(13) . .
C37 P3 Cu1 115.48(12) . .
C61 P4 C67 103.70(16) . .
C61 P4 C55 103.97(16) . .
C67 P4 C55 101.90(16) . .
C61 P4 Cu3 116.42(11) . .
C67 P4 Cu3 111.90(12) . .
C55 P4 Cu3 117.13(12) . .
C79 P5 C73 102.05(17) . .
C79 P5 C85 104.17(17) . .
C73 P5 C85 103.70(16) . .
C79 P5 Cu3 110.84(11) . .
C73 P5 Cu3 115.70(12) . .
C85 P5 Cu3 118.54(13) . .
C97 P6 C91 103.68(16) . .
C97 P6 C103 101.60(17) . .
C91 P6 C103 101.93(17) . .
C97 P6 Cu3 115.14(11) . .
C91 P6 Cu3 114.43(11) . .
C103 P6 Cu3 118.00(12) . .
O21 S1 C125 101.9(4) . .
O21 S1 C124 109.1(5) . .
C125 S1 C124 98.1(5) . .
O20 S2 C127 106.7(3) . .
O20 S2 C126 104.8(3) . .
C127 S2 C126 97.4(4) . .

loop_
_geom_bond_atom_site_label_1
_geom_bond_atom_site_label_2
_geom_bond_distance
_geom_bond_site_symmetry_2
C1 C2 1.388(6) .
C1 C6 1.417(5) .
C1 P1 1.843(4) .
C2 C3 1.377(6) .
C2 H2 0.9300 .
C3 C4 1.401(6) .
C3 H3 0.9300 .
C4 C5 1.391(7) .
C4 H4 0.9300 .
C5 C6 1.378(6) .
C5 H5 0.9300 .
C6 H6 0.9300 .
C7 C12 1.394(6) .
C7 C8 1.400(6) .
C7 P1 1.831(4) .
C8 C9 1.378(6) .
C8 H8 0.9300 .
C9 C10 1.379(8) .
C9 H9 0.9300 .
C10 C11 1.409(7) .
C10 H10 0.9300 .
C11 C12 1.391(6) .
C11 H11 0.9300 .
C12 H12 0.9300 .
C13 C18 1.395(5) .
C13 C14 1.399(5) .
C13 P1 1.831(4) .
C14 C15 1.388(6) .
C14 H14 0.9300 .
C15 C16 1.388(7) .
C15 H15 0.9300 .
C16 C17 1.389(7) .
C16 H16 0.9300 .
C17 C18 1.380(6) .
C17 H17 0.9300 .
C18 H18 0.9300 .
C19 C24 1.395(5) .
C19 C20 1.400(5) .
C19 P2 1.834(4) .
C20 C21 1.388(5) .
C20 H20 0.9300 .
C21 C22 1.394(6) .
C21 H21 0.9300 .
C22 C23 1.383(6) .
C22 H22 0.9300 .
C23 C24 1.381(6) .
C23 H23 0.9300 .
C24 H24 0.9300 .
C25 C30 1.390(5) .
C25 C26 1.397(6) .
C25 P2 1.831(4) .
C26 C27 1.398(6) .
C26 H26 0.9300 .
C27 C28 1.373(7) .
C27 H27 0.9300 .
C28 C29 1.381(7) .
C28 H28 0.9300 .
C29 C30 1.399(5) .
C29 H29 0.9300 .
C30 H30 0.9300 .
C31 C32 1.388(5) .
C31 C36 1.404(5) .
C31 P2 1.835(4) .
C32 C33 1.393(6) .
C32 H32 0.9300 .
C33 C34 1.380(7) .
C33 H33 0.9300 .
C34 C35 1.383(6) .
C34 H34 0.9300 .
C35 C36 1.390(6) .
C35 H35 0.9300 .
C36 H36 0.9300 .
C37 C38 1.397(5) .
C37 C42 1.399(5) .
C37 P3 1.832(4) .
C38 C39 1.380(6) .
C38 H38 0.9300 .
C39 C40 1.388(7) .
C39 H39 0.9300 .
C40 C41 1.401(6) .
C40 H40 0.9300 .
C41 C42 1.385(5) .
C41 H41 0.9300 .
C42 H42 0.9300 .
C43 C44 1.388(5) .
C43 C48 1.394(5) .
C43 P3 1.825(4) .
C44 C45 1.387(5) .
C44 H44 0.9300 .
C45 C46 1.392(6) .
C45 H45 0.9300 .
C46 C47 1.397(6) .
C46 H46 0.9300 .
C47 C48 1.387(6) .
C47 H47 0.9300 .
C48 H48 0.9300 .
C49 C50 1.390(6) .
C49 C54 1.400(6) .
C49 P3 1.831(4) .
C50 C51 1.387(7) .
C50 H50 0.9300 .
C51 C52 1.409(10) .
C51 H51 0.9300 .
C52 C53 1.364(9) .
C52 H52 0.9300 .
C53 C54 1.399(6) .
C53 H53 0.9300 .
C54 H54 0.9300 .
C55 C56 1.388(5) .
C55 C60 1.396(5) .
C55 P4 1.840(3) .
C56 C57 1.413(5) .
C56 H56 0.9300 .
C57 C58 1.377(6) .
C57 H57 0.9300 .
C58 C59 1.393(6) .
C58 H58 0.9300 .
C59 C60 1.389(5) .
C59 H59 0.9300 .
C60 H60 0.9300 .
C61 C66 1.398(5) .
C61 C62 1.398(5) .
C61 P4 1.834(4) .
C62 C63 1.399(5) .
C62 H62 0.9300 .
C63 C64 1.385(6) .
C63 H63 0.9300 .
C64 C65 1.379(6) .
C64 H64 0.9300 .
C65 C66 1.392(5) .
C65 H65 0.9300 .
C66 H66 0.9300 .
C67 C68 1.388(5) .
C67 C72 1.406(5) .
C67 P4 1.840(4) .
C68 C69 1.393(6) .
C68 H68 0.9300 .
C69 C70 1.389(6) .
C69 H69 0.9300 .
C70 C71 1.402(6) .
C70 H70 0.9300 .
C71 C72 1.376(5) .
C71 H71 0.9300 .
C72 H72 0.9300 .
C73 C78 1.385(5) .
C73 C74 1.401(5) .
C73 P5 1.837(4) .
C74 C75 1.385(5) .
C74 H74 0.9300 .
C75 C76 1.391(6) .
C75 H75 0.9300 .
C76 C77 1.384(6) .
C76 H76 0.9300 .
C77 C78 1.384(5) .
C77 H77 0.9300 .
C78 H78 0.9300 .
C79 C84 1.386(6) .
C79 C80 1.397(6) .
C79 P5 1.826(4) .
C80 C81 1.396(6) .
C80 H80 0.9300 .
C81 C82 1.379(8) .
C81 H81 0.9300 .
C82 C83 1.385(7) .
C82 H82 0.9300 .
C83 C84 1.395(6) .
C83 H83 0.9300 .
C84 H84 0.9300 .
C85 C86 1.391(6) .
C85 C90 1.394(5) .
C85 P5 1.845(4) .
C86 C87 1.394(6) .
C86 H86 0.9300 .
C87 C88 1.371(7) .
C87 H87 0.9300 .
C88 C89 1.390(8) .
C88 H88 0.9300 .
C89 C90 1.400(6) .
C89 H89 0.9300 .
C90 H90 0.9300 .
C91 C96 1.393(5) .
C91 C92 1.407(5) .
C91 P6 1.828(4) .
C92 C93 1.392(6) .
C92 H92 0.9300 .
C93 C94 1.391(7) .
C93 H93 0.9300 .
C94 C95 1.380(7) .
C94 H94 0.9300 .
C95 C96 1.382(6) .
C95 H95 0.9300 .
C96 H96 0.9300 .
C97 C98 1.395(5) .
C97 C102 1.407(5) .
C97 P6 1.827(4) .
C98 C99 1.378(5) .
C98 H98 0.9300 .
C99 C100 1.406(6) .
C99 H99 0.9300 .
C100 C101 1.385(6) .
C100 H100 0.9300 .
C101 C102 1.378(6) .
C101 H101 0.9300 .
C102 H102 0.9300 .
C103 C104 1.400(5) .
C103 C108 1.402(6) .
C103 P6 1.833(4) .
C104 C105 1.400(7) .
C104 H104 0.9300 .
C105 C106 1.387(8) .
C105 H105 0.9300 .
C106 C107 1.371(8) .
C106 H106 0.9300 .
C107 C108 1.399(6) .
C107 H107 0.9300 .
C108 H108 0.9300 .
C109 N1 1.345(5) .
C109 C110 1.382(6) .
C109 C114 1.514(5) .
C110 C111 1.386(6) .
C110 H110 0.9300 .
C111 C112 1.385(7) .
C111 H111 0.9300 .
C112 C113 1.381(6) .
C112 H112 0.9300 .
C113 N1 1.335(5) .
C113 C115 1.532(6) .
C114 O2 1.251(5) .
C114 O1 1.265(5) .
C115 O4 1.249(5) .
C115 O3 1.263(5) .
C116 N2 1.339(5) .
C116 C117 1.388(5) .
C116 C121 1.516(5) .
C117 C118 1.374(6) .
C117 H117 0.9300 .
C118 C119 1.402(5) .
C118 H118 0.9300 .
C119 C120 1.375(5) .
C119 H119 0.9300 .
C120 N2 1.341(5) .
C120 C122 1.522(5) .
C121 O5 1.249(5) .
C121 O6 1.258(5) .
C122 O7 1.250(5) .
C122 O8 1.255(5) .
C124 S1 1.811(12) .
C124 H12A 0.9600 .
C124 H12B 0.9600 .
C124 H12C 0.9600 .
C125 S1 1.746(8) .
C125 H12D 0.9600 .
C125 H12E 0.9600 .
C125 H12F 0.9600 .
C126 S2 1.807(6) .
C126 H12G 0.9600 .
C126 H12H 0.9600 .
C126 H12I 0.9600 .
C127 S2 1.770(8) .
C127 H12J 0.9600 .
C127 H12K 0.9600 .
C127 H12L 0.9600 .
N1 Cu2 1.920(3) .
N2 Cu2 1.953(3) .
O1 Cu2 2.106(3) .
O3 Cu2 2.131(3) .
O5 Cu2 2.264(3) .
O6 Cu3 2.063(3) .
O7 Cu2 2.247(3) .
O8 Cu1 2.071(3) .
O20 S2 1.539(4) .
O21 S1 1.546(8) .
Cu1 P1 2.2687(10) .
Cu1 P2 2.2991(10) .
Cu1 P3 2.3083(9) .
Cu3 P4 2.2933(10) .
Cu3 P6 2.3212(9) .
Cu3 P5 2.3249(9) .
